data_4511155
loop_
_publ_author_name
'Liu, Xun-Gao'
'Wang, Li-Yan'
'Zhu, Xia'
'Li, Bao-Long'
'Zhang, Yong'

_publ_section_title
;
 Structural Versatility of Eight Zinc(II) Coordination Polymers
 Constructed with a Long Flexible Ligand 1,4-Bis(1,2,4-triazol-1-yl)butane
;
_journal_issue 9
_journal_name_full 'Crystal Growth &amp; Design'
_journal_page_first 3997
_journal_paper_doi 10.1021/cg900134f
_journal_volume 9
_journal_year 2009
_chemical_formula_sum 'C36 H42 N12 O20 Zn'
_chemical_formula_weight 1028.19
_chemical_name_systematic
; 
 ? 
;
_space_group_IT_number 2
_symmetry_cell_setting triclinic
_symmetry_space_group_name_Hall '-P 1'
_symmetry_space_group_name_H-M 'P -1'
_atom_sites_solution_hydrogens geom
_atom_sites_solution_primary direct
_atom_sites_solution_secondary difmap
_audit_creation_method SHELXL-97
_cell_angle_alpha 76.760(8)
_cell_angle_beta 83.927(9)
_cell_angle_gamma 79.662(9)
_cell_formula_units_Z 1
_cell_length_a 8.0067(17)
_cell_length_b 9.8939(19)
_cell_length_c 14.203(3)
_cell_measurement_reflns_used 4452
_cell_measurement_temperature 153(2)
_cell_measurement_theta_max 25.3491
_cell_measurement_theta_min 3.0677
_cell_volume 1075.0(4)
_computing_cell_refinement 'CrystalClear (Rigaku Corp., 2000)'
_computing_data_collection 'CrystalClear (Rigaku Corp., 2000)'
_computing_data_reduction 'CrystalClear (Rigaku Corp., 2000)'
_computing_molecular_graphics 'Bruker SHELXTL'
_computing_publication_material 'Bruker SHELXTL'
_computing_structure_refinement 'SHELXL-97 (Sheldrick, 1997)'
_computing_structure_solution 'SHELXS-97 (Sheldrick, 1990)'
_diffrn_ambient_temperature 153(2)
_diffrn_measured_fraction_theta_full 0.990
_diffrn_measured_fraction_theta_max 0.990
_diffrn_measurement_device_type 'Rigaku  Mercury CCD'
_diffrn_measurement_method \w
_diffrn_radiation_monochromator graphite
_diffrn_radiation_source 'fine-focus sealed tube'
_diffrn_radiation_type MoK\a
_diffrn_radiation_wavelength 0.71070
_diffrn_reflns_av_R_equivalents 0.0205
_diffrn_reflns_av_sigmaI/netI 0.0258
_diffrn_reflns_limit_h_max 8
_diffrn_reflns_limit_h_min -9
_diffrn_reflns_limit_k_max 10
_diffrn_reflns_limit_k_min -11
_diffrn_reflns_limit_l_max 17
_diffrn_reflns_limit_l_min -17
_diffrn_reflns_number 10498
_diffrn_reflns_theta_full 25.35
_diffrn_reflns_theta_max 25.35
_diffrn_reflns_theta_min 3.09
_diffrn_standards_decay_% 0
_diffrn_standards_interval_count 0
_diffrn_standards_interval_time 0
_diffrn_standards_number 0
_exptl_absorpt_coefficient_mu 0.668
_exptl_absorpt_correction_T_max 0.8779
_exptl_absorpt_correction_T_min 0.6341
_exptl_absorpt_correction_type multi-scan
_exptl_absorpt_process_details Empirical
_exptl_crystal_colour Colorless
_exptl_crystal_density_diffrn 1.588
_exptl_crystal_density_method 'not measured'
_exptl_crystal_description Block
_exptl_crystal_F_000 532
_exptl_crystal_size_max 0.75
_exptl_crystal_size_mid 0.45
_exptl_crystal_size_min 0.20
_refine_diff_density_max 0.270
_refine_diff_density_min -0.378
_refine_diff_density_rms 0.047
_refine_ls_extinction_method none
_refine_ls_goodness_of_fit_ref 1.024
_refine_ls_hydrogen_treatment mixed
_refine_ls_matrix_type full
_refine_ls_number_parameters 342
_refine_ls_number_reflns 3896
_refine_ls_number_restraints 0
_refine_ls_restrained_S_all 1.024
_refine_ls_R_factor_all 0.0312
_refine_ls_R_factor_gt 0.0294
_refine_ls_shift/su_max 0.000
_refine_ls_shift/su_mean 0.000
_refine_ls_structure_factor_coef Fsqd
_refine_ls_weighting_details 'calc w=1/[\s^2^(Fo^2^)+(0.0389P)^2^+0.5352P] where P=(Fo^2^+2Fc^2^)/3'
_refine_ls_weighting_scheme calc
_refine_ls_wR_factor_gt 0.0743
_refine_ls_wR_factor_ref 0.0755
_reflns_number_gt 3704
_reflns_number_total 3896
_reflns_threshold_expression >2sigma(I)
_cod_data_source_file cg900134f_si_002.cif
_cod_data_source_block {[Zn(btb)2(H2O)2](H4btec)(H2btec)(H2O)2}n_(8)
_cod_depositor_comments
;
The following automatic conversions were performed:

'_symmetry_cell_setting' value 'Triclinic' changed to 'triclinic'
according to
/usr/data/users/saulius/automatic-downloads/retrospective/ACS/lib/dictionaries/cif_core.dic
dictionary named 'cif_core.dic' version 2.4.2 from
2011-04-26.

'_exptl_absorpt_correction_type' value 'Multi-scan'
changed to 'multi-scan' according to
/usr/data/users/saulius/automatic-downloads/retrospective/ACS/lib/dictionaries/cif_core.dic
dictionary named 'cif_core.dic' version 2.4.2 from 2011-04-26.

Automatic conversion script
Id: cif_fix_values 2281 2013-09-26 08:29:07Z andrius 
;
_cod_original_sg_symbol_H-M P-1
_cod_database_code 4511155

loop_
_symmetry_equiv_pos_as_xyz
'x, y, z'
'-x, -y, -z'

loop_
_atom_site_label
_atom_site_type_symbol
_atom_site_fract_x
_atom_site_fract_y
_atom_site_fract_z
_atom_site_U_iso_or_equiv
_atom_site_adp_type
_atom_site_occupancy
_atom_site_symmetry_multiplicity
_atom_site_calc_flag
_atom_site_refinement_flags
Zn1 Zn 0.5000 0.5000 0.0000 0.01610(10) Uani 1 2 d S
O1 O 0.24584(16) 0.51775(15) -0.03904(9) 0.0211(3) Uani 1 1 d .
O2 O 0.88269(17) 1.24236(12) 0.16115(9) 0.0244(3) Uani 1 1 d .
O3 O 0.81982(15) 1.04321(13) 0.25095(8) 0.0235(3) Uani 1 1 d .
O4 O 0.78313(15) 0.81127(13) 0.23473(9) 0.0231(3) Uani 1 1 d .
O5 O 0.81238(16) 0.69361(13) 0.11941(9) 0.0259(3) Uani 1 1 d .
O6 O 0.7076(2) 0.83704(15) 0.47415(11) 0.0495(5) Uani 1 1 d .
O7 O 0.58276(18) 0.67176(14) 0.57403(11) 0.0330(3) Uani 1 1 d .
O8 O 1.13161(17) 0.62248(14) 0.69857(9) 0.0279(3) Uani 1 1 d .
O9 O 0.86858(18) 0.73413(16) 0.67093(11) 0.0378(4) Uani 1 1 d .
O10 O 0.33000(18) 0.87263(15) 0.58245(11) 0.0280(3) Uani 1 1 d .
N1 N 0.33899(18) 0.64071(14) 0.26565(10) 0.0177(3) Uani 1 1 d .
N2 N 0.18449(18) 0.62226(16) 0.24236(11) 0.0229(3) Uani 1 1 d .
N3 N 0.39042(17) 0.57048(14) 0.12937(10) 0.0173(3) Uani 1 1 d .
N4 N 0.43684(17) 1.10367(14) 0.18891(10) 0.0176(3) Uani 1 1 d .
N5 N 0.48175(19) 1.05300(15) 0.10678(10) 0.0230(3) Uani 1 1 d .
N6 N 0.48183(17) 1.28637(14) 0.07632(10) 0.0182(3) Uani 1 1 d .
C1 C 0.3546(2) 0.68957(18) 0.35386(12) 0.0222(4) Uani 1 1 d .
H1A H 0.4704 0.7120 0.3531 0.027 Uiso 1 1 calc R
H1B H 0.3384 0.6135 0.4113 0.027 Uiso 1 1 calc R
C2 C 0.2239(2) 0.81929(18) 0.36176(12) 0.0227(4) Uani 1 1 d .
H2A H 0.2354 0.8464 0.4234 0.027 Uiso 1 1 calc R
H2B H 0.1085 0.7952 0.3642 0.027 Uiso 1 1 calc R
C3 C 0.2411(2) 0.94506(18) 0.27834(12) 0.0191(4) Uani 1 1 d .
H3A H 0.2448 0.9151 0.2161 0.023 Uiso 1 1 calc R
H3B H 0.1396 1.0181 0.2812 0.023 Uiso 1 1 calc R
C4 C 0.3999(2) 1.00809(17) 0.28104(12) 0.0182(4) Uani 1 1 d .
H4A H 0.3836 1.0601 0.3340 0.022 Uiso 1 1 calc R
H4B H 0.4980 0.9315 0.2948 0.022 Uiso 1 1 calc R
C5 C 0.2225(2) 0.58034(18) 0.16038(12) 0.0206(4) Uani 1 1 d .
H5A H 0.1397 0.5586 0.1254 0.025 Uiso 1 1 calc R
C6 C 0.4583(2) 0.60937(17) 0.19865(12) 0.0189(4) Uani 1 1 d .
H6A H 0.5755 0.6140 0.1998 0.023 Uiso 1 1 calc R
C7 C 0.5070(2) 1.16642(17) 0.04161(13) 0.0209(4) Uani 1 1 d .
H7A H 0.5400 1.1649 -0.0244 0.025 Uiso 1 1 calc R
C8 C 0.4372(2) 1.24100(17) 0.16980(12) 0.0178(3) Uani 1 1 d .
H8A H 0.4097 1.2988 0.2160 0.021 Uiso 1 1 calc R
C9 C 0.93434(19) 1.04619(17) 0.08633(12) 0.0153(3) Uani 1 1 d .
C10 C 0.91638(19) 0.91067(17) 0.07614(12) 0.0156(3) Uani 1 1 d .
C11 C 0.9821(2) 0.87087(17) -0.00971(12) 0.0164(3) Uani 1 1 d .
H11A H 0.9692 0.7802 -0.0167 0.020 Uiso 1 1 calc R
C12 C 0.8735(2) 1.11472(17) 0.17199(12) 0.0173(4) Uani 1 1 d .
C13 C 0.8316(2) 0.79804(18) 0.14690(12) 0.0189(4) Uani 1 1 d .
C14 C 0.8627(2) 0.60539(17) 0.51201(12) 0.0182(4) Uani 1 1 d .
C15 C 0.9964(2) 0.57355(17) 0.57337(12) 0.0187(4) Uani 1 1 d .
C16 C 1.1322(2) 0.46822(17) 0.56073(12) 0.0188(4) Uani 1 1 d .
H16A H 1.2228 0.4464 0.6026 0.023 Uiso 1 1 calc R
C17 C 0.7114(2) 0.71853(18) 0.51988(12) 0.0223(4) Uani 1 1 d .
C18 C 0.9913(2) 0.65214(18) 0.65213(12) 0.0205(4) Uani 1 1 d .
H1W H 0.207(3) 0.591(3) -0.0730(18) 0.046(7) Uiso 1 1 d .
H2W H 0.223(3) 0.455(3) -0.0651(18) 0.048(7) Uiso 1 1 d .
H7 H 0.499(3) 0.741(3) 0.5785(19) 0.057(8) Uiso 1 1 d .
H4 H 0.806(3) 0.903(3) 0.246(2) 0.064(8) Uiso 1 1 d .
H10A H 0.281(3) 0.882(3) 0.636(2) 0.051(8) Uiso 1 1 d .
H10B H 0.335(3) 0.960(3) 0.5544(18) 0.043(7) Uiso 1 1 d .
H8 H 1.117(3) 0.679(3) 0.745(2) 0.065(8) Uiso 1 1 d .

loop_
_atom_site_aniso_label
_atom_site_aniso_U_11
_atom_site_aniso_U_22
_atom_site_aniso_U_33
_atom_site_aniso_U_23
_atom_site_aniso_U_13
_atom_site_aniso_U_12
Zn1 0.01778(15) 0.01454(15) 0.01622(15) -0.00423(11) 0.00150(10) -0.00358(11)
O1 0.0225(7) 0.0177(7) 0.0242(7) -0.0059(6) -0.0047(5) -0.0028(5)
O2 0.0369(7) 0.0175(6) 0.0202(6) -0.0087(5) -0.0060(5) 0.0002(5)
O3 0.0270(7) 0.0269(7) 0.0187(6) -0.0099(5) 0.0061(5) -0.0072(5)
O4 0.0250(7) 0.0217(7) 0.0219(6) -0.0055(5) 0.0076(5) -0.0058(5)
O5 0.0271(7) 0.0221(7) 0.0323(7) -0.0103(6) 0.0058(5) -0.0127(5)
O6 0.0606(11) 0.0222(8) 0.0471(9) 0.0057(7) 0.0221(8) 0.0101(7)
O7 0.0249(7) 0.0208(7) 0.0502(9) -0.0094(6) 0.0080(6) 0.0005(6)
O8 0.0334(7) 0.0285(7) 0.0249(7) -0.0157(6) -0.0061(6) 0.0020(6)
O9 0.0334(8) 0.0435(9) 0.0438(8) -0.0321(7) -0.0041(6) 0.0054(7)
O10 0.0330(8) 0.0242(8) 0.0250(7) -0.0094(6) 0.0037(6) 0.0023(6)
N1 0.0220(7) 0.0155(7) 0.0159(7) -0.0029(6) 0.0012(6) -0.0059(6)
N2 0.0183(7) 0.0268(8) 0.0256(8) -0.0099(6) 0.0015(6) -0.0056(6)
N3 0.0202(7) 0.0141(7) 0.0180(7) -0.0043(6) 0.0018(6) -0.0045(6)
N4 0.0187(7) 0.0155(7) 0.0181(7) -0.0040(6) -0.0008(6) -0.0015(6)
N5 0.0319(8) 0.0188(8) 0.0182(7) -0.0056(6) 0.0010(6) -0.0029(6)
N6 0.0191(7) 0.0162(7) 0.0194(7) -0.0044(6) 0.0002(6) -0.0029(6)
C1 0.0340(10) 0.0203(9) 0.0141(8) -0.0026(7) -0.0019(7) -0.0104(8)
C2 0.0268(9) 0.0251(9) 0.0188(9) -0.0087(7) 0.0064(7) -0.0104(8)
C3 0.0183(8) 0.0187(8) 0.0215(9) -0.0062(7) -0.0016(7) -0.0037(7)
C4 0.0204(8) 0.0164(8) 0.0168(8) -0.0006(7) -0.0020(7) -0.0036(7)
C5 0.0185(8) 0.0215(9) 0.0233(9) -0.0081(7) 0.0001(7) -0.0041(7)
C6 0.0206(9) 0.0158(8) 0.0205(9) -0.0034(7) 0.0020(7) -0.0061(7)
C7 0.0257(9) 0.0175(9) 0.0193(9) -0.0049(7) 0.0005(7) -0.0033(7)
C8 0.0191(8) 0.0146(8) 0.0201(8) -0.0053(7) 0.0006(7) -0.0029(7)
C9 0.0107(7) 0.0176(8) 0.0182(8) -0.0063(7) -0.0030(6) 0.0002(6)
C10 0.0114(7) 0.0171(8) 0.0188(8) -0.0060(6) -0.0010(6) -0.0010(6)
C11 0.0140(8) 0.0151(8) 0.0217(8) -0.0068(7) -0.0018(7) -0.0026(6)
C12 0.0136(8) 0.0202(9) 0.0198(9) -0.0092(7) -0.0052(6) 0.0017(7)
C13 0.0120(8) 0.0198(9) 0.0246(9) -0.0056(7) 0.0005(7) -0.0015(7)
C14 0.0240(9) 0.0136(8) 0.0155(8) -0.0022(6) 0.0047(7) -0.0040(7)
C15 0.0256(9) 0.0161(8) 0.0144(8) -0.0033(6) 0.0040(7) -0.0070(7)
C16 0.0236(9) 0.0164(8) 0.0164(8) -0.0030(7) -0.0001(7) -0.0047(7)
C17 0.0302(10) 0.0190(9) 0.0171(8) -0.0064(7) -0.0012(7) 0.0004(8)
C18 0.0263(9) 0.0170(8) 0.0189(9) -0.0055(7) 0.0034(7) -0.0056(7)

loop_
_atom_type_symbol
_atom_type_description
_atom_type_scat_dispersion_real
_atom_type_scat_dispersion_imag
_atom_type_scat_source
C C 0.0033 0.0016 'International Tables Vol C Tables 4.2.6.8 and 6.1.1.4'
H H 0.0000 0.0000 'International Tables Vol C Tables 4.2.6.8 and 6.1.1.4'
N N 0.0061 0.0033 'International Tables Vol C Tables 4.2.6.8 and 6.1.1.4'
O O 0.0106 0.0060 'International Tables Vol C Tables 4.2.6.8 and 6.1.1.4'
Zn Zn 0.2839 1.4301 'International Tables Vol C Tables 4.2.6.8 and 6.1.1.4'

loop_
_geom_angle_atom_site_label_1
_geom_angle_atom_site_label_2
_geom_angle_atom_site_label_3
_geom_angle
_geom_angle_site_symmetry_1
_geom_angle_site_symmetry_3
O1 Zn1 O1 180.0 2_665 .
O1 Zn1 N3 93.09(5) 2_665 .
O1 Zn1 N3 86.91(5) . .
O1 Zn1 N3 86.91(5) 2_665 2_665
O1 Zn1 N3 93.09(5) . 2_665
N3 Zn1 N3 180.000(1) . 2_665
O1 Zn1 N6 92.21(5) 2_665 1_545
O1 Zn1 N6 87.79(5) . 1_545
N3 Zn1 N6 88.59(5) . 1_545
N3 Zn1 N6 91.41(5) 2_665 1_545
O1 Zn1 N6 87.79(5) 2_665 2_675
O1 Zn1 N6 92.21(5) . 2_675
N3 Zn1 N6 91.41(5) . 2_675
N3 Zn1 N6 88.59(5) 2_665 2_675
N6 Zn1 N6 180.0 1_545 2_675
Zn1 O1 H1W 116.4(18) . .
Zn1 O1 H2W 117.9(17) . .
H1W O1 H2W 105(2) . .
C12 O3 H4 113.5(11) . .
C13 O4 H4 111.3(16) . .
C17 O7 H7 110.5(17) . .
C18 O8 H8 107.3(17) . .
H10A O10 H10B 101(2) . .
C6 N1 N2 109.99(14) . .
C6 N1 C1 129.23(15) . .
N2 N1 C1 120.78(14) . .
C5 N2 N1 102.49(13) . .
C6 N3 C5 102.62(14) . .
C6 N3 Zn1 132.47(12) . .
C5 N3 Zn1 124.88(11) . .
C8 N4 N5 110.06(13) . .
C8 N4 C4 129.70(14) . .
N5 N4 C4 120.23(13) . .
C7 N5 N4 102.61(13) . .
C8 N6 C7 102.64(14) . .
C8 N6 Zn1 127.86(11) . 1_565
C7 N6 Zn1 129.46(12) . 1_565
N1 C1 C2 111.34(14) . .
N1 C1 H1A 109.4 . .
C2 C1 H1A 109.4 . .
N1 C1 H1B 109.4 . .
C2 C1 H1B 109.4 . .
H1A C1 H1B 108.0 . .
C1 C2 C3 113.78(14) . .
C1 C2 H2A 108.8 . .
C3 C2 H2A 108.8 . .
C1 C2 H2B 108.8 . .
C3 C2 H2B 108.8 . .
H2A C2 H2B 107.7 . .
C4 C3 C2 112.52(14) . .
C4 C3 H3A 109.1 . .
C2 C3 H3A 109.1 . .
C4 C3 H3B 109.1 . .
C2 C3 H3B 109.1 . .
H3A C3 H3B 107.8 . .
N4 C4 C3 111.35(13) . .
N4 C4 H4A 109.4 . .
C3 C4 H4A 109.4 . .
N4 C4 H4B 109.4 . .
C3 C4 H4B 109.4 . .
H4A C4 H4B 108.0 . .
N2 C5 N3 114.64(15) . .
N2 C5 H5A 122.7 . .
N3 C5 H5A 122.7 . .
N1 C6 N3 110.26(15) . .
N1 C6 H6A 124.9 . .
N3 C6 H6A 124.9 . .
N5 C7 N6 114.56(15) . .
N5 C7 H7A 122.7 . .
N6 C7 H7A 122.7 . .
N4 C8 N6 110.12(15) . .
N4 C8 H8A 124.9 . .
N6 C8 H8A 124.9 . .
C11 C9 C10 117.43(15) 2_775 .
C11 C9 C12 114.63(14) 2_775 .
C10 C9 C12 127.93(15) . .
C11 C10 C9 117.59(15) . .
C11 C10 C13 113.28(14) . .
C9 C10 C13 129.12(15) . .
C10 C11 C9 124.98(15) . 2_775
C10 C11 H11A 117.5 . .
C9 C11 H11A 117.5 2_775 .
O2 C12 O3 122.18(15) . .
O2 C12 C9 117.44(15) . .
O3 C12 C9 120.35(14) . .
O5 C13 O4 120.53(16) . .
O5 C13 C10 118.59(15) . .
O4 C13 C10 120.87(15) . .
C16 C14 C15 119.43(15) 2_766 .
C16 C14 C17 117.46(15) 2_766 .
C15 C14 C17 123.10(15) . .
C16 C15 C14 119.53(16) . .
C16 C15 C18 120.77(16) . .
C14 C15 C18 119.70(15) . .
C14 C16 C15 121.04(16) 2_766 .
C14 C16 H16A 119.5 2_766 .
C15 C16 H16A 119.5 . .
O6 C17 O7 124.20(17) . .
O6 C17 C14 122.11(17) . .
O7 C17 C14 113.44(15) . .
O9 C18 O8 123.81(16) . .
O9 C18 C15 122.34(16) . .
O8 C18 C15 113.85(15) . .

loop_
_geom_bond_atom_site_label_1
_geom_bond_atom_site_label_2
_geom_bond_distance
_geom_bond_site_symmetry_2
Zn1 O1 2.1320(13) 2_665
Zn1 O1 2.1320(13) .
Zn1 N3 2.1583(14) .
Zn1 N3 2.1583(14) 2_665
Zn1 N6 2.1659(14) 1_545
Zn1 N6 2.1659(14) 2_675
O1 H1W 0.80(3) .
O1 H2W 0.85(3) .
O2 C12 1.251(2) .
O3 C12 1.260(2) .
O3 H4 1.43(3) .
O4 C13 1.295(2) .
O4 H4 1.00(3) .
O5 C13 1.224(2) .
O6 C17 1.200(2) .
O7 C17 1.307(2) .
O7 H7 0.88(3) .
O8 C18 1.316(2) .
O8 H8 0.94(3) .
O9 C18 1.205(2) .
O10 H10A 0.84(3) .
O10 H10B 0.87(3) .
N1 C6 1.323(2) .
N1 N2 1.367(2) .
N1 C1 1.467(2) .
N2 C5 1.312(2) .
N3 C6 1.332(2) .
N3 C5 1.363(2) .
N4 C8 1.324(2) .
N4 N5 1.362(2) .
N4 C4 1.465(2) .
N5 C7 1.312(2) .
N6 C8 1.333(2) .
N6 C7 1.361(2) .
N6 Zn1 2.1659(14) 1_565
C1 C2 1.521(3) .
C1 H1A 0.9900 .
C1 H1B 0.9900 .
C2 C3 1.524(2) .
C2 H2A 0.9900 .
C2 H2B 0.9900 .
C3 C4 1.521(2) .
C3 H3A 0.9900 .
C3 H3B 0.9900 .
C4 H4A 0.9900 .
C4 H4B 0.9900 .
C5 H5A 0.9500 .
C6 H6A 0.9500 .
C7 H7A 0.9500 .
C8 H8A 0.9500 .
C9 C11 1.392(2) 2_775
C9 C10 1.415(2) .
C9 C12 1.520(2) .
C10 C11 1.389(2) .
C10 C13 1.525(2) .
C11 C9 1.392(2) 2_775
C11 H11A 0.9500 .
C14 C16 1.387(2) 2_766
C14 C15 1.398(2) .
C14 C17 1.508(2) .
C15 C16 1.392(2) .
C15 C18 1.495(2) .
C16 C14 1.387(2) 2_766
C16 H16A 0.9500 .

loop_
_geom_hbond_atom_site_label_D
_geom_hbond_atom_site_label_H
_geom_hbond_atom_site_label_A
_geom_hbond_distance_DH
_geom_hbond_distance_HA
_geom_hbond_distance_DA
_geom_hbond_angle_DHA
_geom_hbond_site_symmetry_A
O1 H1W O2 0.80(3) 1.90(3) 2.7048(18) 176(2) 2_675
O1 H2W O5 0.85(3) 1.88(3) 2.7293(18) 176(2) 2_665
O7 H7 O10 0.88(3) 1.70(3) 2.5834(19) 177(3) .
O4 H4 O3 1.00(3) 1.43(3) 2.4298(18) 171(3) .
O10 H10A O3 0.84(3) 1.96(3) 2.7704(19) 164(2) 2_676
O10 H10B O6 0.87(3) 1.93(3) 2.770(2) 161(2) 2_676
O8 H8 O2 0.94(3) 1.69(3) 2.6246(17) 169(3) 2_776

loop_
_geom_torsion_atom_site_label_1
_geom_torsion_atom_site_label_2
_geom_torsion_atom_site_label_3
_geom_torsion_atom_site_label_4
_geom_torsion
_geom_torsion_site_symmetry_1
_geom_torsion_site_symmetry_4
C6 N1 N2 C5 -0.22(18) . .
C1 N1 N2 C5 179.43(14) . .
O1 Zn1 N3 C6 9.34(15) 2_665 .
O1 Zn1 N3 C6 -170.66(15) . .
N3 Zn1 N3 C6 -125(100) 2_665 .
N6 Zn1 N3 C6 101.48(15) 1_545 .
N6 Zn1 N3 C6 -78.52(15) 2_675 .
O1 Zn1 N3 C5 -168.21(13) 2_665 .
O1 Zn1 N3 C5 11.79(13) . .
N3 Zn1 N3 C5 57(100) 2_665 .
N6 Zn1 N3 C5 -76.07(13) 1_545 .
N6 Zn1 N3 C5 103.93(13) 2_675 .
C8 N4 N5 C7 -0.02(18) . .
C4 N4 N5 C7 -178.91(14) . .
C6 N1 C1 C2 130.02(18) . .
N2 N1 C1 C2 -49.6(2) . .
N1 C1 C2 C3 -60.94(19) . .
C1 C2 C3 C4 -70.00(19) . .
C8 N4 C4 C3 115.44(18) . .
N5 N4 C4 C3 -65.91(19) . .
C2 C3 C4 N4 165.59(14) . .
N1 N2 C5 N3 0.03(19) . .
C6 N3 C5 N2 0.16(19) . .
Zn1 N3 C5 N2 178.31(11) . .
N2 N1 C6 N3 0.34(19) . .
C1 N1 C6 N3 -179.27(15) . .
C5 N3 C6 N1 -0.29(18) . .
Zn1 N3 C6 N1 -178.24(10) . .
N4 N5 C7 N6 0.20(19) . .
C8 N6 C7 N5 -0.3(2) . .
Zn1 N6 C7 N5 -178.38(11) 1_565 .
N5 N4 C8 N6 -0.16(19) . .
C4 N4 C8 N6 178.59(15) . .
C7 N6 C8 N4 0.26(18) . .
Zn1 N6 C8 N4 178.39(10) 1_565 .
C11 C9 C10 C11 -0.5(2) 2_775 .
C12 C9 C10 C11 179.69(14) . .
C11 C9 C10 C13 -179.82(15) 2_775 .
C12 C9 C10 C13 0.3(3) . .
C9 C10 C11 C9 0.5(3) . 2_775
C13 C10 C11 C9 179.96(15) . 2_775
C11 C9 C12 O2 9.3(2) 2_775 .
C10 C9 C12 O2 -170.89(15) . .
C11 C9 C12 O3 -169.16(14) 2_775 .
C10 C9 C12 O3 10.7(2) . .
C11 C10 C13 O5 -7.7(2) . .
C9 C10 C13 O5 171.64(16) . .
C11 C10 C13 O4 171.21(14) . .
C9 C10 C13 O4 -9.4(3) . .
C16 C14 C15 C16 -0.2(3) 2_766 .
C17 C14 C15 C16 -179.45(15) . .
C16 C14 C15 C18 -179.78(15) 2_766 .
C17 C14 C15 C18 1.0(2) . .
C14 C15 C16 C14 0.2(3) . 2_766
C18 C15 C16 C14 179.78(15) . 2_766
C16 C14 C17 O6 -86.9(2) 2_766 .
C15 C14 C17 O6 92.4(2) . .
C16 C14 C17 O7 87.63(19) 2_766 .
C15 C14 C17 O7 -93.1(2) . .
C16 C15 C18 O9 -172.71(17) . .
C14 C15 C18 O9 6.9(3) . .
C16 C15 C18 O8 6.8(2) . .
C14 C15 C18 O8 -173.61(15) . .
